data_7033542
loop_
_publ_author_name
'Ananthnag, Guddekoppa S.'
'Mague, Joel T.'
'Balakrishna, Maravanji S.'

_publ_section_title
;
 A cyclodiphosphazane based pincer ligand,
 [2,6-{\m-((t)BuN)2P((t)BuHN)PO}2C6H3I]: Ni(II), Pd(II), Pt(II) and Cu(I)
 complexes and catalytic studies.
;
_journal_issue 8
_journal_name_full 'Dalton transactions (Cambridge, England : 2003)'
_journal_page_first 3785
_journal_page_last 3793
_journal_paper_doi 10.1039/c4dt02810d
_journal_volume 44
_journal_year 2015
_chemical_formula_moiety 'C60 H118 Cu4 I6 N12 O4 P8 Pd2'
_chemical_formula_sum 'C60 H118 Cu4 I6 N12 O4 P8 Pd2'
_chemical_formula_weight 2547.78
_chemical_name_systematic
;
 ?
;
_space_group_crystal_system monoclinic
_space_group_IT_number 14
_space_group_name_Hall '-P 2yn'
_space_group_name_H-M_alt 'P 1 21/n 1'
_symmetry_space_group_name_Hall '-P 2yn'
_symmetry_space_group_name_H-M 'P 1 21/n 1'
_atom_sites_solution_hydrogens mixed
_atom_sites_solution_primary heavy
_atom_sites_solution_secondary difmap
_audit_creation_method SHELXL-2013
_audit_update_record
;
2014-09-08 deposited with the CCDC.
2015-01-07 downloaded from the CCDC.
;
_cell_angle_alpha 90
_cell_angle_beta 111.990(4)
_cell_angle_gamma 90
_cell_formula_units_Z 2
_cell_length_a 15.390(4)
_cell_length_b 19.203(5)
_cell_length_c 18.045(5)
_cell_measurement_reflns_used 9110
_cell_measurement_temperature 100(2)
_cell_measurement_theta_max 28.1988
_cell_measurement_theta_min 2.4382
_cell_volume 4945(2)
_computing_cell_refinement '<i>SAINT</i> (Bruker, 2009)'
_computing_data_collection '<i>APEX2</i> (Bruker, 2009)'
_computing_data_reduction '<i>SAINT</i> (Bruker, 2009)'
_computing_molecular_graphics '<i>DIAMOND</i> (Brandenburg & Putz, 2012)'
_computing_publication_material '<i>SHELXTL</i> (Bruker, 2009)'
_computing_structure_refinement '<i>SHELXL-2014</i> (Sheldrick, 2008)'
_computing_structure_solution '<i>SHELXS</i> (Sheldrick, 2008)'
_diffrn_ambient_temperature 100(2)
_diffrn_detector_area_resol_mean 8.3660
_diffrn_measured_fraction_theta_full 0.996
_diffrn_measured_fraction_theta_max 0.995
_diffrn_measurement_device_type 'Bruker Smart APEX CCD'
_diffrn_measurement_method '\f and \w scans'
_diffrn_radiation_type MoK\a
_diffrn_radiation_wavelength 0.71073
_diffrn_reflns_av_R_equivalents 0.0544
_diffrn_reflns_av_unetI/netI 0.0325
_diffrn_reflns_Laue_measured_fraction_full 0.996
_diffrn_reflns_Laue_measured_fraction_max 0.995
_diffrn_reflns_limit_h_max 20
_diffrn_reflns_limit_h_min -20
_diffrn_reflns_limit_k_max 25
_diffrn_reflns_limit_k_min -25
_diffrn_reflns_limit_l_max 23
_diffrn_reflns_limit_l_min -23
_diffrn_reflns_number 84469
_diffrn_reflns_point_group_measured_fraction_full 0.996
_diffrn_reflns_point_group_measured_fraction_max 0.995
_diffrn_reflns_theta_full 28.200
_diffrn_reflns_theta_max 28.211
_diffrn_reflns_theta_min 1.828
_diffrn_source 'fine-focus sealed tube'
_exptl_absorpt_coefficient_mu 3.245
_exptl_absorpt_correction_T_max 0.77
_exptl_absorpt_correction_T_min 0.54
_exptl_absorpt_correction_type multi-scan
_exptl_absorpt_process_details '<i>SADABS</i> (Bruker, 2009)'
_exptl_crystal_colour colourless
_exptl_crystal_density_diffrn 1.711
_exptl_crystal_density_method 'not measured'
_exptl_crystal_description parallelepiped
_exptl_crystal_F_000 2480
_exptl_crystal_size_max 0.194
_exptl_crystal_size_mid 0.103
_exptl_crystal_size_min 0.086
_exptl_transmission_factor_max 0.862
_exptl_transmission_factor_min 0.608
_refine_diff_density_max 4.230
_refine_diff_density_min -2.297
_refine_diff_density_rms 0.136
_refine_ls_extinction_method none
_refine_ls_goodness_of_fit_ref 1.048
_refine_ls_hydrogen_treatment constr
_refine_ls_matrix_type full
_refine_ls_number_parameters 471
_refine_ls_number_reflns 12130
_refine_ls_number_restraints 30
_refine_ls_restrained_S_all 1.050
_refine_ls_R_factor_all 0.0523
_refine_ls_R_factor_gt 0.0429
_refine_ls_shift/su_max 0.002
_refine_ls_shift/su_mean 0.000
_refine_ls_structure_factor_coef Fsqd
_refine_ls_weighting_details 'w=1/[\s^2^(Fo^2^)+(0.0301P)^2^+27.7243P] where P=(Fo^2^+2Fc^2^)/3'
_refine_ls_weighting_scheme calc
_refine_ls_wR_factor_gt 0.0969
_refine_ls_wR_factor_ref 0.1031
_reflns_Friedel_coverage 0.000
_reflns_number_gt 10365
_reflns_number_total 12130
_reflns_threshold_expression 'I > 2\s(I)'
_cod_data_source_file c4dt02810d2.cif
_cod_data_source_block msb490_0m_sq
_cod_depositor_comments 'Adding full bibliography for 7033540--7033544.cif.'
_cod_database_code 7033542
_shelx_space_group_comment
;
The symmetry employed for this shelxl refinement is uniquely defined
by the following loop, which should always be used as a source of
symmetry information in preference to the above space-group names.
They are only intended as comments.
;
_shelx_estimated_absorpt_t_min 0.572
_shelx_estimated_absorpt_t_max 0.768
_shelxl_version_number 2013-4

loop_
_space_group_symop_operation_xyz
'x, y, z'
'-x+1/2, y+1/2, -z+1/2'
'-x, -y, -z'
'x-1/2, -y-1/2, z-1/2'

loop_
_atom_site_label
_atom_site_type_symbol
_atom_site_fract_x
_atom_site_fract_y
_atom_site_fract_z
_atom_site_U_iso_or_equiv
_atom_site_adp_type
_atom_site_occupancy
_atom_site_site_symmetry_order
_atom_site_calc_flag
_atom_site_refinement_flags_posn
_atom_site_refinement_flags_adp
_atom_site_refinement_flags_occupancy
_atom_site_disorder_assembly
_atom_site_disorder_group
Pd1 Pd 0.76464(2) 0.87451(2) 0.48757(2) 0.01804(7) Uani 1 1 d . . . . .
I1 I 0.62275(2) 0.91469(2) 0.52896(2) 0.02704(9) Uani 0.8357(5) 1 d . . P A 1
I2 I 0.64921(3) 0.97092(2) 0.77007(3) 0.04176(12) Uani 0.8357(5) 1 d . . P A 1
I3 I 0.47286(3) 0.80251(2) 0.67185(3) 0.03926(12) Uani 0.8357(5) 1 d . . P A 1
Cu1 Cu 0.63651(5) 0.85757(4) 0.68354(5) 0.03742(19) Uani 0.8357(5) 1 d . . P A 1
I1A I 0.61435(12) 0.94631(11) 0.49790(12) 0.02704(9) Uani 0.1643(5) 1 d . . P A 2
I2A I 0.65358(13) 0.94834(12) 0.82101(17) 0.04176(12) Uani 0.1643(5) 1 d . . P A 2
I3A I 0.47123(19) 0.78710(14) 0.70339(19) 0.03926(12) Uani 0.1643(5) 1 d . . P A 2
Cu1A Cu 0.6368(2) 0.8365(2) 0.7366(3) 0.03742(19) Uani 0.1643(5) 1 d . . P A 2
Cu2 Cu 0.47990(4) 0.92734(3) 0.72263(4) 0.02809(12) Uani 1 1 d . . . . .
P1 P 0.75687(7) 0.78604(6) 0.70429(7) 0.0249(2) Uani 1 1 d . . . . .
P2 P 0.82118(8) 0.80472(6) 0.59579(7) 0.0240(2) Uani 1 1 d . . . . .
P3 P 0.74606(7) 0.92851(5) 0.36946(6) 0.01742(19) Uani 1 1 d . . . . .
P4 P 0.64137(7) 1.01669(5) 0.27068(6) 0.01799(19) Uani 1 1 d . . . . .
O1 O 0.9129(2) 0.76541(16) 0.58860(19) 0.0282(7) Uani 1 1 d . . . . .
O2 O 0.83359(19) 0.89767(15) 0.34679(18) 0.0224(6) Uani 1 1 d . . . . .
N1 N 0.8496(3) 0.82977(19) 0.6906(2) 0.0273(8) Uani 1 1 d . . . . .
N2 N 0.7525(3) 0.74709(19) 0.6163(2) 0.0267(8) Uani 1 1 d . . . . .
N3 N 0.8028(3) 0.7269(2) 0.7743(2) 0.0312(9) Uani 1 1 d . . . . .
H3N H 0.8524 0.7059 0.7716 0.037 Uiso 1 1 d R U . . .
N4 N 0.6526(2) 0.92762(17) 0.2842(2) 0.0191(6) Uani 1 1 d . . . . .
N5 N 0.7443(2) 1.01420(17) 0.3537(2) 0.0199(7) Uani 1 1 d . . . . .
N6 N 0.6706(3) 1.03318(18) 0.1937(2) 0.0249(7) Uani 1 1 d . . . . .
H6N H 0.7249 1.0071 0.1963 0.030 Uiso 1 1 d R U . . .
C1 C 0.9088(3) 0.8900(2) 0.7333(3) 0.0315(10) Uani 1 1 d . . . . .
C2 C 1.0066(4) 0.8797(3) 0.7317(4) 0.0426(12) Uani 1 1 d . . . . .
H2A H 1.0321 0.8351 0.7567 0.064 Uiso 1 1 calc R U . . .
H2B H 1.0476 0.9176 0.7613 0.064 Uiso 1 1 calc R U . . .
H2C H 1.0026 0.8799 0.6763 0.064 Uiso 1 1 calc R U . . .
C3 C 0.8684(4) 0.9588(3) 0.6934(4) 0.0497(15) Uani 1 1 d . . . . .
H3A H 0.8597 0.9569 0.6368 0.075 Uiso 1 1 calc R U . . .
H3B H 0.9116 0.9967 0.7196 0.075 Uiso 1 1 calc R U . . .
H3C H 0.8078 0.9670 0.6981 0.075 Uiso 1 1 calc R U . . .
C4 C 0.9150(4) 0.8883(3) 0.8200(3) 0.0398(12) Uani 1 1 d . . . . .
H4A H 0.8525 0.8958 0.8213 0.060 Uiso 1 1 calc R U . . .
H4B H 0.9574 0.9251 0.8506 0.060 Uiso 1 1 calc R U . . .
H4C H 0.9390 0.8429 0.8437 0.060 Uiso 1 1 calc R U . . .
C5 C 0.6888(3) 0.6931(2) 0.5644(3) 0.0335(10) Uani 1 1 d D . . . .
C6 C 0.5924(4) 0.6973(3) 0.5658(4) 0.0412(15) Uani 0.812(6) 1 d D . P B 1
H6A H 0.5961 0.6933 0.6211 0.062 Uiso 0.812(6) 1 calc R U P B 1
H6B H 0.5540 0.6593 0.5339 0.062 Uiso 0.812(6) 1 calc R U P B 1
H6C H 0.5640 0.7420 0.5435 0.062 Uiso 0.812(6) 1 calc R U P B 1
C7 C 0.7327(5) 0.6209(3) 0.5948(4) 0.0425(15) Uani 0.812(6) 1 d D . P B 1
H7A H 0.7959 0.6189 0.5937 0.064 Uiso 0.812(6) 1 calc R U P B 1
H7B H 0.6938 0.5844 0.5602 0.064 Uiso 0.812(6) 1 calc R U P B 1
H7C H 0.7363 0.6138 0.6496 0.064 Uiso 0.812(6) 1 calc R U P B 1
C8 C 0.6838(5) 0.7000(3) 0.4773(4) 0.0406(15) Uani 0.812(6) 1 d D . P B 1
H8A H 0.7473 0.6981 0.4769 0.061 Uiso 0.812(6) 1 calc R U P B 1
H8B H 0.6547 0.7445 0.4549 0.061 Uiso 0.812(6) 1 calc R U P B 1
H8C H 0.6464 0.6617 0.4451 0.061 Uiso 0.812(6) 1 calc R U P B 1
C6A C 0.6522(16) 0.6505(11) 0.6193(13) 0.0412(15) Uani 0.188(6) 1 d D . P B 2
H6A1 H 0.6288 0.6823 0.6501 0.062 Uiso 0.188(6) 1 calc R U P B 2
H6A2 H 0.7033 0.6223 0.6560 0.062 Uiso 0.188(6) 1 calc R U P B 2
H6A3 H 0.6013 0.6199 0.5867 0.062 Uiso 0.188(6) 1 calc R U P B 2
C7A C 0.6051(14) 0.7314(12) 0.5041(13) 0.0425(15) Uani 0.188(6) 1 d D . P B 2
H7A1 H 0.5800 0.7645 0.5323 0.064 Uiso 0.188(6) 1 calc R U P B 2
H7A2 H 0.5564 0.6977 0.4752 0.064 Uiso 0.188(6) 1 calc R U P B 2
H7A3 H 0.6252 0.7567 0.4660 0.064 Uiso 0.188(6) 1 calc R U P B 2
C8A C 0.7384(16) 0.6485(11) 0.5261(14) 0.0406(15) Uani 0.188(6) 1 d D . P B 2
H8A1 H 0.7610 0.6771 0.4921 0.061 Uiso 0.188(6) 1 calc R U P B 2
H8A2 H 0.6953 0.6129 0.4934 0.061 Uiso 0.188(6) 1 calc R U P B 2
H8A3 H 0.7917 0.6258 0.5674 0.061 Uiso 0.188(6) 1 calc R U P B 2
C9 C 0.7767(4) 0.7044(3) 0.8425(3) 0.0424(13) Uani 1 1 d . . . . .
C10 C 0.6890(5) 0.6587(4) 0.8117(4) 0.0570(17) Uani 1 1 d . . . . .
H10A H 0.6364 0.6858 0.7751 0.086 Uiso 1 1 calc R U . . .
H10B H 0.6736 0.6425 0.8569 0.086 Uiso 1 1 calc R U . . .
H10C H 0.7007 0.6184 0.7833 0.086 Uiso 1 1 calc R U . . .
C11 C 0.8591(5) 0.6627(6) 0.8976(5) 0.087(3) Uani 1 1 d . . . . .
H11A H 0.8699 0.6226 0.8685 0.131 Uiso 1 1 calc R U . . .
H11B H 0.8456 0.6463 0.9436 0.131 Uiso 1 1 calc R U . . .
H11C H 0.9151 0.6921 0.9162 0.131 Uiso 1 1 calc R U . . .
C12 C 0.7595(6) 0.7666(5) 0.8857(5) 0.077(3) Uani 1 1 d . . . . .
H12A H 0.8146 0.7971 0.9022 0.116 Uiso 1 1 calc R U . . .
H12B H 0.7481 0.7511 0.9330 0.116 Uiso 1 1 calc R U . . .
H12C H 0.7048 0.7922 0.8500 0.116 Uiso 1 1 calc R U . . .
C13 C 0.8731(3) 0.8329(2) 0.4687(2) 0.0201(8) Uani 1 1 d . . . . .
C14 C 0.9315(3) 0.7849(2) 0.5211(3) 0.0234(8) Uani 1 1 d . . . . .
C15 C 1.0082(3) 0.7558(2) 0.5090(3) 0.0281(9) Uani 1 1 d . . . . .
H15 H 1.0485 0.7240 0.5464 0.034 Uiso 1 1 calc R U . . .
C16 C 1.0241(3) 0.7747(2) 0.4409(3) 0.0276(9) Uani 1 1 d . . . . .
H16 H 1.0757 0.7548 0.4316 0.033 Uiso 1 1 calc R U . . .
C17 C 0.9666(3) 0.8218(2) 0.3858(3) 0.0260(9) Uani 1 1 d . . . . .
H17 H 0.9779 0.8342 0.3392 0.031 Uiso 1 1 calc R U . . .
C18 C 0.8912(3) 0.8506(2) 0.4010(2) 0.0207(8) Uani 1 1 d . . . . .
C19 C 0.5890(3) 0.8691(2) 0.2437(3) 0.0215(8) Uani 1 1 d . . . . .
C20 C 0.5255(3) 0.8505(3) 0.2893(3) 0.0347(11) Uani 1 1 d . . . . .
H20A H 0.5643 0.8380 0.3445 0.052 Uiso 1 1 calc R U . . .
H20B H 0.4854 0.8109 0.2631 0.052 Uiso 1 1 calc R U . . .
H20C H 0.4862 0.8906 0.2893 0.052 Uiso 1 1 calc R U . . .
C21 C 0.6488(3) 0.8061(2) 0.2421(3) 0.0318(10) Uani 1 1 d . . . . .
H21A H 0.6898 0.8182 0.2136 0.048 Uiso 1 1 calc R U . . .
H21B H 0.6079 0.7674 0.2148 0.048 Uiso 1 1 calc R U . . .
H21C H 0.6870 0.7924 0.2970 0.048 Uiso 1 1 calc R U . . .
C22 C 0.5291(3) 0.8918(2) 0.1592(3) 0.0271(9) Uani 1 1 d . . . . .
H22A H 0.4913 0.9323 0.1614 0.041 Uiso 1 1 calc R U . . .
H22B H 0.4877 0.8535 0.1313 0.041 Uiso 1 1 calc R U . . .
H22C H 0.5697 0.9044 0.1304 0.041 Uiso 1 1 calc R U . . .
C23 C 0.8007(3) 1.0700(2) 0.4074(3) 0.0234(8) Uani 1 1 d . . . . .
C24 C 0.9004(3) 1.0443(3) 0.4458(3) 0.0351(11) Uani 1 1 d . . . . .
H24A H 0.9024 1.0041 0.4799 0.053 Uiso 1 1 calc R U . . .
H24B H 0.9400 1.0815 0.4783 0.053 Uiso 1 1 calc R U . . .
H24C H 0.9235 1.0305 0.4042 0.053 Uiso 1 1 calc R U . . .
C25 C 0.7596(4) 1.0873(3) 0.4703(3) 0.0387(11) Uani 1 1 d . . . . .
H25A H 0.6946 1.1027 0.4438 0.058 Uiso 1 1 calc R U . . .
H25B H 0.7965 1.1246 0.5051 0.058 Uiso 1 1 calc R U . . .
H25C H 0.7615 1.0458 0.5024 0.058 Uiso 1 1 calc R U . . .
C26 C 0.7968(3) 1.1343(2) 0.3566(3) 0.0325(10) Uani 1 1 d . . . . .
H26A H 0.8215 1.1228 0.3153 0.049 Uiso 1 1 calc R U . . .
H26B H 0.8347 1.1715 0.3907 0.049 Uiso 1 1 calc R U . . .
H26C H 0.7317 1.1500 0.3312 0.049 Uiso 1 1 calc R U . . .
C27 C 0.6294(4) 1.0821(3) 0.1252(3) 0.0347(11) Uani 1 1 d . . . . .
C28 C 0.5235(4) 1.0877(3) 0.1005(4) 0.0540(18) Uani 1 1 d . . . . .
H28A H 0.4957 1.0411 0.0894 0.081 Uiso 1 1 calc R U . . .
H28B H 0.4976 1.1165 0.0524 0.081 Uiso 1 1 calc R U . . .
H28C H 0.5091 1.1090 0.1440 0.081 Uiso 1 1 calc R U . . .
C29 C 0.6736(4) 1.1544(3) 0.1481(3) 0.0370(11) Uani 1 1 d . . . . .
H29A H 0.6592 1.1727 0.1929 0.056 Uiso 1 1 calc R U . . .
H29B H 0.6481 1.1858 0.1022 0.056 Uiso 1 1 calc R U . . .
H29C H 0.7417 1.1508 0.1639 0.056 Uiso 1 1 calc R U . . .
C30 C 0.6533(6) 1.0525(3) 0.0564(3) 0.065(2) Uani 1 1 d . . . . .
H30A H 0.7215 1.0497 0.0727 0.097 Uiso 1 1 calc R U . . .
H30B H 0.6275 1.0829 0.0097 0.097 Uiso 1 1 calc R U . . .
H30C H 0.6261 1.0058 0.0429 0.097 Uiso 1 1 calc R U . . .

loop_
_atom_site_aniso_label
_atom_site_aniso_U_11
_atom_site_aniso_U_22
_atom_site_aniso_U_33
_atom_site_aniso_U_23
_atom_site_aniso_U_13
_atom_site_aniso_U_12
Pd1 0.01334(13) 0.01618(14) 0.02472(15) 0.00249(11) 0.00727(11) 0.00255(10)
I1 0.01832(15) 0.03039(19) 0.03546(19) 0.00573(14) 0.01356(14) 0.00984(13)
I2 0.01697(16) 0.0379(2) 0.0695(3) -0.0268(2) 0.01510(18) -0.00237(14)
I3 0.02243(17) 0.0246(2) 0.0699(4) -0.0139(2) 0.0162(2) 0.00028(15)
Cu1 0.0179(3) 0.0333(4) 0.0575(5) -0.0161(3) 0.0101(3) 0.0034(3)
I1A 0.01832(15) 0.03039(19) 0.03546(19) 0.00573(14) 0.01356(14) 0.00984(13)
I2A 0.01697(16) 0.0379(2) 0.0695(3) -0.0268(2) 0.01510(18) -0.00237(14)
I3A 0.02243(17) 0.0246(2) 0.0699(4) -0.0139(2) 0.0162(2) 0.00028(15)
Cu1A 0.0179(3) 0.0333(4) 0.0575(5) -0.0161(3) 0.0101(3) 0.0034(3)
Cu2 0.0167(2) 0.0218(3) 0.0429(3) -0.0043(2) 0.0079(2) 0.0027(2)
P1 0.0158(5) 0.0231(5) 0.0331(6) 0.0011(4) 0.0061(4) 0.0043(4)
P2 0.0232(5) 0.0180(5) 0.0278(5) 0.0039(4) 0.0060(4) 0.0004(4)
P3 0.0121(4) 0.0151(4) 0.0248(5) 0.0009(4) 0.0066(4) 0.0006(3)
P4 0.0128(4) 0.0133(4) 0.0259(5) -0.0003(4) 0.0050(4) -0.0006(3)
O1 0.0268(16) 0.0211(15) 0.0323(16) 0.0061(12) 0.0061(13) 0.0054(12)
O2 0.0168(13) 0.0221(14) 0.0303(15) 0.0014(12) 0.0112(12) 0.0021(11)
N1 0.0265(19) 0.0209(17) 0.0301(19) 0.0011(15) 0.0056(15) 0.0011(15)
N2 0.0272(19) 0.0186(17) 0.0333(19) 0.0025(15) 0.0102(16) -0.0025(14)
N3 0.0218(18) 0.037(2) 0.039(2) 0.0135(18) 0.0168(16) 0.0099(16)
N4 0.0165(16) 0.0136(15) 0.0262(17) -0.0005(13) 0.0069(13) -0.0011(12)
N5 0.0141(15) 0.0161(15) 0.0249(17) -0.0013(13) 0.0021(13) -0.0025(12)
N6 0.0258(18) 0.0194(17) 0.0275(18) 0.0058(14) 0.0077(15) 0.0006(14)
C1 0.025(2) 0.026(2) 0.038(2) -0.0036(19) 0.0048(19) -0.0018(18)
C2 0.034(3) 0.041(3) 0.056(3) -0.012(3) 0.020(2) -0.009(2)
C3 0.040(3) 0.023(2) 0.067(4) -0.002(2) -0.003(3) -0.005(2)
C4 0.028(2) 0.045(3) 0.044(3) -0.015(2) 0.011(2) -0.005(2)
C5 0.035(3) 0.021(2) 0.041(3) 0.0005(19) 0.011(2) -0.0078(19)
C6 0.030(3) 0.035(3) 0.054(4) -0.016(3) 0.012(3) -0.007(2)
C7 0.051(4) 0.020(3) 0.054(4) 0.002(3) 0.017(3) -0.001(3)
C8 0.042(4) 0.036(3) 0.042(3) -0.014(3) 0.014(3) -0.014(3)
C6A 0.030(3) 0.035(3) 0.054(4) -0.016(3) 0.012(3) -0.007(2)
C7A 0.051(4) 0.020(3) 0.054(4) 0.002(3) 0.017(3) -0.001(3)
C8A 0.042(4) 0.036(3) 0.042(3) -0.014(3) 0.014(3) -0.014(3)
C9 0.028(3) 0.063(4) 0.041(3) 0.013(3) 0.019(2) 0.003(2)
C10 0.052(4) 0.072(4) 0.059(4) 0.011(3) 0.035(3) -0.012(3)
C11 0.046(4) 0.161(9) 0.063(4) 0.065(5) 0.030(3) 0.030(5)
C12 0.095(6) 0.092(6) 0.075(5) -0.024(4) 0.066(5) -0.032(5)
C13 0.0105(17) 0.0180(18) 0.030(2) -0.0013(15) 0.0059(15) 0.0029(14)
C14 0.021(2) 0.0141(17) 0.032(2) -0.0022(16) 0.0062(16) 0.0005(15)
C15 0.0162(19) 0.0159(18) 0.042(2) -0.0041(17) -0.0007(17) 0.0036(15)
C16 0.0140(19) 0.022(2) 0.045(3) -0.0085(18) 0.0084(17) 0.0014(15)
C17 0.0174(19) 0.025(2) 0.036(2) -0.0078(18) 0.0099(17) -0.0005(16)
C18 0.0144(18) 0.0181(18) 0.028(2) -0.0043(15) 0.0067(15) -0.0015(14)
C19 0.0190(19) 0.0132(17) 0.030(2) -0.0007(15) 0.0060(16) -0.0056(14)
C20 0.027(2) 0.037(3) 0.043(3) -0.003(2) 0.016(2) -0.016(2)
C21 0.027(2) 0.0157(19) 0.045(3) -0.0034(18) 0.005(2) 0.0016(17)
C22 0.023(2) 0.0174(19) 0.032(2) -0.0024(17) 0.0002(17) -0.0018(16)
C23 0.022(2) 0.0194(19) 0.026(2) -0.0043(16) 0.0054(16) -0.0064(16)
C24 0.025(2) 0.027(2) 0.043(3) -0.001(2) 0.000(2) -0.0051(18)
C25 0.044(3) 0.036(3) 0.035(3) -0.010(2) 0.014(2) -0.001(2)
C26 0.027(2) 0.024(2) 0.040(3) 0.0009(19) 0.0049(19) -0.0037(18)
C27 0.039(3) 0.028(2) 0.029(2) 0.0083(19) 0.004(2) -0.006(2)
C28 0.037(3) 0.038(3) 0.058(4) 0.027(3) -0.015(3) -0.011(2)
C29 0.035(3) 0.026(2) 0.042(3) 0.011(2) 0.005(2) -0.006(2)
C30 0.115(6) 0.043(3) 0.030(3) 0.007(2) 0.020(3) -0.002(4)

loop_
_atom_type_symbol
_atom_type_description
_atom_type_scat_dispersion_real
_atom_type_scat_dispersion_imag
_atom_type_scat_source
C C 0.0033 0.0016 'International Tables Vol C Tables 4.2.6.8 and 6.1.1.4'
H H 0.0000 0.0000 'International Tables Vol C Tables 4.2.6.8 and 6.1.1.4'
N N 0.0061 0.0033 'International Tables Vol C Tables 4.2.6.8 and 6.1.1.4'
O O 0.0106 0.0060 'International Tables Vol C Tables 4.2.6.8 and 6.1.1.4'
P P 0.1023 0.0942 'International Tables Vol C Tables 4.2.6.8 and 6.1.1.4'
Cu Cu 0.3201 1.2651 'International Tables Vol C Tables 4.2.6.8 and 6.1.1.4'
Pd Pd -0.9988 1.0072 'International Tables Vol C Tables 4.2.6.8 and 6.1.1.4'
I I -0.4742 1.8119 'International Tables Vol C Tables 4.2.6.8 and 6.1.1.4'

loop_
_geom_angle_atom_site_label_1
_geom_angle_atom_site_label_2
_geom_angle_atom_site_label_3
_geom_angle
_geom_angle_site_symmetry_1
_geom_angle_site_symmetry_3
C13 Pd1 P2 80.41(12) . .
C13 Pd1 P3 80.97(12) . .
P2 Pd1 P3 161.36(4) . .
C13 Pd1 I1 171.28(12) . .
P2 Pd1 I1 91.16(4) . .
P3 Pd1 I1 107.40(3) . .
C13 Pd1 I1A 171.80(13) . .
P2 Pd1 I1A 107.44(6) . .
P3 Pd1 I1A 91.20(5) . .
Pd1 I1 Cu1 112.49(2) . .
Cu2 I2 Cu1 72.08(2) . .
Cu2 I3 Cu1 71.79(2) . .
P1 Cu1 I2 122.47(4) . .
P1 Cu1 I3 118.12(5) . .
I2 Cu1 I3 103.42(3) . .
P1 Cu1 I1 98.65(4) . .
I2 Cu1 I1 102.54(4) . .
I3 Cu1 I1 110.10(3) . .
Cu1A I2A Cu2 67.87(10) . .
Cu1A I3A Cu2 66.87(11) . .
P1 Cu1A I3A 126.48(17) . .
P1 Cu1A I2A 125.07(16) . .
I3A Cu1A I2A 108.33(15) . .
P1 Cu1A Cu2 158.6(2) . .
I3A Cu1A Cu2 58.89(9) . .
I2A Cu1A Cu2 56.68(9) . .
P4 Cu2 I3 123.80(4) 3_676 .
P4 Cu2 I2 126.97(4) 3_676 .
I3 Cu2 I2 109.14(2) . .
P4 Cu2 I2A 123.93(6) 3_676 .
P4 Cu2 I3A 119.40(7) 3_676 .
I2A Cu2 I3A 103.16(8) . .
P4 Cu2 Cu1A 169.31(11) 3_676 .
I2A Cu2 Cu1A 55.45(9) . .
I3A Cu2 Cu1A 54.25(10) . .
N3 P1 N2 105.2(2) . .
N3 P1 N1 107.48(19) . .
N2 P1 N1 80.36(18) . .
N3 P1 Cu1 130.26(15) . .
N2 P1 Cu1 111.61(14) . .
N1 P1 Cu1 110.59(14) . .
N3 P1 Cu1A 104.22(19) . .
N2 P1 Cu1A 129.93(17) . .
N1 P1 Cu1A 126.62(17) . .
O1 P2 N2 110.32(18) . .
O1 P2 N1 108.01(18) . .
N2 P2 N1 84.69(19) . .
O1 P2 Pd1 105.54(12) . .
N2 P2 Pd1 121.06(14) . .
N1 P2 Pd1 125.70(14) . .
O2 P3 N4 105.62(17) . .
O2 P3 N5 105.84(17) . .
N4 P3 N5 84.24(16) . .
O2 P3 Pd1 103.78(11) . .
N4 P3 Pd1 128.15(13) . .
N5 P3 Pd1 126.43(13) . .
N6 P4 N5 106.61(18) . .
N6 P4 N4 105.44(18) . .
N5 P4 N4 80.74(16) . .
N6 P4 Cu2 117.37(14) . 3_676
N5 P4 Cu2 119.26(13) . 3_676
N4 P4 Cu2 121.24(12) . 3_676
C14 O1 P2 113.9(3) . .
C18 O2 P3 115.1(3) . .
C1 N1 P2 128.7(3) . .
C1 N1 P1 132.1(3) . .
P2 N1 P1 95.26(19) . .
C5 N2 P2 130.1(3) . .
C5 N2 P1 131.8(3) . .
P2 N2 P1 96.14(19) . .
C9 N3 P1 131.3(3) . .
C9 N3 H3N 114.7 . .
P1 N3 H3N 113.9 . .
C19 N4 P3 130.0(3) . .
C19 N4 P4 131.7(3) . .
P3 N4 P4 97.27(17) . .
C23 N5 P3 129.2(3) . .
C23 N5 P4 131.9(3) . .
P3 N5 P4 97.25(17) . .
C27 N6 P4 131.0(3) . .
C27 N6 H6N 117.5 . .
P4 N6 H6N 111.5 . .
N1 C1 C3 111.5(4) . .
N1 C1 C2 107.7(4) . .
C3 C1 C2 109.5(5) . .
N1 C1 C4 107.6(4) . .
C3 C1 C4 111.1(5) . .
C2 C1 C4 109.3(4) . .
C1 C2 H2A 109.5 . .
C1 C2 H2B 109.5 . .
H2A C2 H2B 109.5 . .
C1 C2 H2C 109.5 . .
H2A C2 H2C 109.5 . .
H2B C2 H2C 109.5 . .
C1 C3 H3A 109.5 . .
C1 C3 H3B 109.5 . .
H3A C3 H3B 109.5 . .
C1 C3 H3C 109.5 . .
H3A C3 H3C 109.5 . .
H3B C3 H3C 109.5 . .
C1 C4 H4A 109.5 . .
C1 C4 H4B 109.5 . .
H4A C4 H4B 109.5 . .
C1 C4 H4C 109.5 . .
H4A C4 H4C 109.5 . .
H4B C4 H4C 109.5 . .
C8A C5 N2 111.3(11) . .
N2 C5 C6 112.0(4) . .
C8A C5 C7A 113.0(10) . .
N2 C5 C7A 107.1(11) . .
C8A C5 C6A 111.6(10) . .
N2 C5 C6A 106.0(10) . .
C7A C5 C6A 107.4(10) . .
N2 C5 C8 110.5(4) . .
C6 C5 C8 109.9(5) . .
N2 C5 C7 107.6(4) . .
C6 C5 C7 110.2(5) . .
C8 C5 C7 106.5(5) . .
C5 C6 H6A 109.5 . .
C5 C6 H6B 109.5 . .
H6A C6 H6B 109.5 . .
C5 C6 H6C 109.5 . .
H6A C6 H6C 109.5 . .
H6B C6 H6C 109.5 . .
C5 C7 H7A 109.5 . .
C5 C7 H7B 109.5 . .
H7A C7 H7B 109.5 . .
C5 C7 H7C 109.5 . .
H7A C7 H7C 109.5 . .
H7B C7 H7C 109.5 . .
C5 C8 H8A 109.5 . .
C5 C8 H8B 109.5 . .
H8A C8 H8B 109.5 . .
C5 C8 H8C 109.5 . .
H8A C8 H8C 109.5 . .
H8B C8 H8C 109.5 . .
C5 C6A H6A1 109.5 . .
C5 C6A H6A2 109.5 . .
H6A1 C6A H6A2 109.5 . .
C5 C6A H6A3 109.5 . .
H6A1 C6A H6A3 109.5 . .
H6A2 C6A H6A3 109.5 . .
C5 C7A H7A1 109.5 . .
C5 C7A H7A2 109.5 . .
H7A1 C7A H7A2 109.5 . .
C5 C7A H7A3 109.5 . .
H7A1 C7A H7A3 109.5 . .
H7A2 C7A H7A3 109.5 . .
C5 C8A H8A1 109.5 . .
C5 C8A H8A2 109.5 . .
H8A1 C8A H8A2 109.5 . .
C5 C8A H8A3 109.5 . .
H8A1 C8A H8A3 109.5 . .
H8A2 C8A H8A3 109.5 . .
N3 C9 C12 110.5(5) . .
N3 C9 C11 106.0(4) . .
C12 C9 C11 110.3(7) . .
N3 C9 C10 109.8(5) . .
C12 C9 C10 110.1(5) . .
C11 C9 C10 110.1(6) . .
C9 C10 H10A 109.5 . .
C9 C10 H10B 109.5 . .
H10A C10 H10B 109.5 . .
C9 C10 H10C 109.5 . .
H10A C10 H10C 109.5 . .
H10B C10 H10C 109.5 . .
C9 C11 H11A 109.5 . .
C9 C11 H11B 109.5 . .
H11A C11 H11B 109.5 . .
C9 C11 H11C 109.5 . .
H11A C11 H11C 109.5 . .
H11B C11 H11C 109.5 . .
C9 C12 H12A 109.5 . .
C9 C12 H12B 109.5 . .
H12A C12 H12B 109.5 . .
C9 C12 H12C 109.5 . .
H12A C12 H12C 109.5 . .
H12B C12 H12C 109.5 . .
C14 C13 C18 118.0(4) . .
C14 C13 Pd1 121.5(3) . .
C18 C13 Pd1 120.5(3) . .
C13 C14 C15 122.1(4) . .
C13 C14 O1 118.6(4) . .
C15 C14 O1 119.3(4) . .
C16 C15 C14 118.3(4) . .
C16 C15 H15 120.8 . .
C14 C15 H15 120.8 . .
C15 C16 C17 121.8(4) . .
C15 C16 H16 119.1 . .
C17 C16 H16 119.1 . .
C16 C17 C18 118.0(4) . .
C16 C17 H17 121.0 . .
C18 C17 H17 121.0 . .
O2 C18 C13 119.6(3) . .
O2 C18 C17 118.5(4) . .
C13 C18 C17 121.8(4) . .
N4 C19 C22 108.5(3) . .
N4 C19 C21 108.5(3) . .
C22 C19 C21 110.7(4) . .
N4 C19 C20 110.1(3) . .
C22 C19 C20 109.6(4) . .
C21 C19 C20 109.5(4) . .
C19 C20 H20A 109.5 . .
C19 C20 H20B 109.5 . .
H20A C20 H20B 109.5 . .
C19 C20 H20C 109.5 . .
H20A C20 H20C 109.5 . .
H20B C20 H20C 109.5 . .
C19 C21 H21A 109.5 . .
C19 C21 H21B 109.5 . .
H21A C21 H21B 109.5 . .
C19 C21 H21C 109.5 . .
H21A C21 H21C 109.5 . .
H21B C21 H21C 109.5 . .
C19 C22 H22A 109.5 . .
C19 C22 H22B 109.5 . .
H22A C22 H22B 109.5 . .
C19 C22 H22C 109.5 . .
H22A C22 H22C 109.5 . .
H22B C22 H22C 109.5 . .
N5 C23 C24 108.0(3) . .
N5 C23 C26 108.1(3) . .
C24 C23 C26 110.3(4) . .
N5 C23 C25 109.7(4) . .
C24 C23 C25 111.2(4) . .
C26 C23 C25 109.6(4) . .
C23 C24 H24A 109.5 . .
C23 C24 H24B 109.5 . .
H24A C24 H24B 109.5 . .
C23 C24 H24C 109.5 . .
H24A C24 H24C 109.5 . .
H24B C24 H24C 109.5 . .
C23 C25 H25A 109.5 . .
C23 C25 H25B 109.5 . .
H25A C25 H25B 109.5 . .
C23 C25 H25C 109.5 . .
H25A C25 H25C 109.5 . .
H25B C25 H25C 109.5 . .
C23 C26 H26A 109.5 . .
C23 C26 H26B 109.5 . .
H26A C26 H26B 109.5 . .
C23 C26 H26C 109.5 . .
H26A C26 H26C 109.5 . .
H26B C26 H26C 109.5 . .
N6 C27 C28 111.2(4) . .
N6 C27 C30 106.3(4) . .
C28 C27 C30 110.2(5) . .
N6 C27 C29 109.8(4) . .
C28 C27 C29 109.5(5) . .
C30 C27 C29 109.9(5) . .
C27 C28 H28A 109.5 . .
C27 C28 H28B 109.5 . .
H28A C28 H28B 109.5 . .
C27 C28 H28C 109.5 . .
H28A C28 H28C 109.5 . .
H28B C28 H28C 109.5 . .
C27 C29 H29A 109.5 . .
C27 C29 H29B 109.5 . .
H29A C29 H29B 109.5 . .
C27 C29 H29C 109.5 . .
H29A C29 H29C 109.5 . .
H29B C29 H29C 109.5 . .
C27 C30 H30A 109.5 . .
C27 C30 H30B 109.5 . .
H30A C30 H30B 109.5 . .
C27 C30 H30C 109.5 . .
H30A C30 H30C 109.5 . .
H30B C30 H30C 109.5 . .

loop_
_geom_bond_atom_site_label_1
_geom_bond_atom_site_label_2
_geom_bond_distance
_geom_bond_site_symmetry_2
Pd1 C13 1.991(4) .
Pd1 P2 2.2570(12) .
Pd1 P3 2.2898(12) .
Pd1 I1 2.6726(7) .
Pd1 I1A 2.7583(18) .
I1 Cu1 2.9302(13) .
I2 Cu2 2.5596(9) .
I2 Cu1 2.6429(10) .
I3 Cu2 2.5540(9) .
I3 Cu1 2.6658(11) .
Cu1 P1 2.2223(13) .
I2A Cu1A 2.590(4) .
I2A Cu2 2.628(2) .
I3A Cu1A 2.571(5) .
I3A Cu2 2.712(3) .
Cu1A P1 2.344(4) .
Cu1A Cu2 2.913(4) .
Cu2 P4 2.1959(12) 3_676
P1 N3 1.648(4) .
P1 N2 1.732(4) .
P1 N1 1.751(4) .
P2 O1 1.648(3) .
P2 N2 1.666(4) .
P2 N1 1.671(4) .
P3 O2 1.657(3) .
P3 N4 1.667(3) .
P3 N5 1.668(3) .
P4 N6 1.644(4) .
P4 N5 1.726(3) .
P4 N4 1.727(3) .
P4 Cu2 2.1959(12) 3_676
O1 C14 1.403(5) .
O2 C18 1.382(5) .
N1 C1 1.495(6) .
N2 C5 1.491(6) .
N3 C9 1.495(6) .
N3 H3N 0.8809 .
N4 C19 1.490(5) .
N5 C23 1.486(5) .
N6 C27 1.492(6) .
N6 H6N 0.9589 .
C1 C3 1.520(7) .
C1 C2 1.529(7) .
C1 C4 1.532(7) .
C2 H2A 0.9800 .
C2 H2B 0.9800 .
C2 H2C 0.9800 .
C3 H3A 0.9800 .
C3 H3B 0.9800 .
C3 H3C 0.9800 .
C4 H4A 0.9800 .
C4 H4B 0.9800 .
C4 H4C 0.9800 .
C5 C8A 1.480(12) .
C5 C6 1.495(7) .
C5 C7A 1.528(13) .
C5 C6A 1.545(13) .
C5 C8 1.550(7) .
C5 C7 1.550(7) .
C6 H6A 0.9800 .
C6 H6B 0.9800 .
C6 H6C 0.9800 .
C7 H7A 0.9800 .
C7 H7B 0.9800 .
C7 H7C 0.9800 .
C8 H8A 0.9800 .
C8 H8B 0.9800 .
C8 H8C 0.9800 .
C6A H6A1 0.9800 .
C6A H6A2 0.9800 .
C6A H6A3 0.9800 .
C7A H7A1 0.9800 .
C7A H7A2 0.9800 .
C7A H7A3 0.9800 .
C8A H8A1 0.9800 .
C8A H8A2 0.9800 .
C8A H8A3 0.9800 .
C9 C12 1.503(10) .
C9 C11 1.514(8) .
C9 C10 1.529(8) .
C10 H10A 0.9800 .
C10 H10B 0.9800 .
C10 H10C 0.9800 .
C11 H11A 0.9800 .
C11 H11B 0.9800 .
C11 H11C 0.9800 .
C12 H12A 0.9800 .
C12 H12B 0.9800 .
C12 H12C 0.9800 .
C13 C14 1.384(6) .
C13 C18 1.393(6) .
C14 C15 1.395(6) .
C15 C16 1.388(7) .
C15 H15 0.9500 .
C16 C17 1.390(6) .
C16 H16 0.9500 .
C17 C18 1.402(6) .
C17 H17 0.9500 .
C19 C22 1.521(6) .
C19 C21 1.526(6) .
C19 C20 1.539(6) .
C20 H20A 0.9800 .
C20 H20B 0.9800 .
C20 H20C 0.9800 .
C21 H21A 0.9800 .
C21 H21B 0.9800 .
C21 H21C 0.9800 .
C22 H22A 0.9800 .
C22 H22B 0.9800 .
C22 H22C 0.9800 .
C23 C24 1.510(6) .
C23 C26 1.525(6) .
C23 C25 1.530(7) .
C24 H24A 0.9800 .
C24 H24B 0.9800 .
C24 H24C 0.9800 .
C25 H25A 0.9800 .
C25 H25B 0.9800 .
C25 H25C 0.9800 .
C26 H26A 0.9800 .
C26 H26B 0.9800 .
C26 H26C 0.9800 .
C27 C28 1.525(8) .
C27 C30 1.529(8) .
C27 C29 1.532(7) .
C28 H28A 0.9800 .
C28 H28B 0.9800 .
C28 H28C 0.9800 .
C29 H29A 0.9800 .
C29 H29B 0.9800 .
C29 H29C 0.9800 .
C30 H30A 0.9800 .
C30 H30B 0.9800 .
C30 H30C 0.9800 .
